data_7713831
loop_
_publ_author_name
'Horrer, G\"unther'
'Luff, Martin Simon'
'Radius, Udo'

_publ_section_title
;
 N Heterocyclic Carbene and Cyclic (Alkyl)(Amino)Carbene ligated
 Half-Sandwich Complexes of Chromium(II) and Chromium(I)
;
_journal_name_full 'Dalton Transactions'
_journal_paper_doi 10.1039/D3DT02123H
_journal_year 2023
_chemical_formula_moiety 'C22 H40 Cl6 Cr3 N4 O2, C22 H40 Cl4 Cr2 N4 O2, 2(C4 H8 O)'
_chemical_formula_sum 'C52 H96 Cl10 Cr5 N8 O6'
_chemical_formula_weight 1543.86
_space_group_crystal_system triclinic
_space_group_IT_number 2
_space_group_name_Hall '-P 1'
_space_group_name_H-M_alt 'P -1'
_atom_sites_solution_hydrogens geom
_atom_sites_solution_primary dual
_atom_sites_solution_secondary difmap
_audit_creation_method SHELXL-2018/3
_audit_update_record
;
2023-07-06 deposited with the CCDC.	2023-08-22 downloaded from the CCDC.
;
_cell_angle_alpha 108.0530(10)
_cell_angle_beta 90.2920(10)
_cell_angle_gamma 98.8250(10)
_cell_formula_units_Z 1
_cell_length_a 9.44530(10)
_cell_length_b 11.66530(10)
_cell_length_c 16.9234(2)
_cell_measurement_reflns_used 21333
_cell_measurement_temperature 100(2)
_cell_measurement_theta_max 76.7960
_cell_measurement_theta_min 2.7620
_cell_volume 1749.12(3)
_computing_cell_refinement 'CrysAlisPro 1.171.40.53 (Rigaku OD, 2019)'
_computing_data_collection 'CrysAlisPro 1.171.40.53 (Rigaku OD, 2019)'
_computing_data_reduction 'CrysAlisPro 1.171.40.53 (Rigaku OD, 2019)'
_computing_molecular_graphics 'ShelXLe (Huebschle et all, 2011)'
_computing_publication_material 'SHELXL-2014/6 (Sheldrick, 2014)'
_computing_structure_refinement 'SHELXL-2018/3 (Sheldrick, 2018)'
_computing_structure_solution 'SHELXT 2014/5 (Sheldrick, 2014)'
_diffrn_ambient_temperature 100(2)
_diffrn_detector_area_resol_mean 10.0000
_diffrn_measured_fraction_theta_full 0.999
_diffrn_measured_fraction_theta_max 0.984
_diffrn_measurement_device_type 'XtaLAB Synergy, Dualflex, HyPix'
_diffrn_measurement_method '\w scans'
_diffrn_radiation_type CuK\a
_diffrn_radiation_wavelength 1.54184
_diffrn_reflns_av_R_equivalents 0.0358
_diffrn_reflns_av_unetI/netI 0.0270
_diffrn_reflns_Laue_measured_fraction_full 0.999
_diffrn_reflns_Laue_measured_fraction_max 0.984
_diffrn_reflns_limit_h_max 11
_diffrn_reflns_limit_h_min -11
_diffrn_reflns_limit_k_max 14
_diffrn_reflns_limit_k_min -14
_diffrn_reflns_limit_l_max 21
_diffrn_reflns_limit_l_min -20
_diffrn_reflns_number 35798
_diffrn_reflns_point_group_measured_fraction_full 0.999
_diffrn_reflns_point_group_measured_fraction_max 0.984
_diffrn_reflns_theta_full 72.000
_diffrn_reflns_theta_max 77.708
_diffrn_reflns_theta_min 2.751
_diffrn_source 'micro-focus sealed X-ray tube'
_exptl_absorpt_coefficient_mu 10.111
_exptl_absorpt_correction_T_max 1.00000
_exptl_absorpt_correction_T_min 0.64848
_exptl_absorpt_correction_type multi-scan
_exptl_absorpt_process_details
;
CrysAlisPro 1.171.41.112a (Rigaku Oxford Diffraction, 2021)
Numerical absorption correction based on gaussian integration over
a multifaceted crystal model
Empirical absorption correction using spherical harmonics,
implemented in SCALE3 ABSPACK scaling algorithm.
;
_exptl_crystal_colour 'clear blue'
_exptl_crystal_density_diffrn 1.466
_exptl_crystal_description block
_exptl_crystal_F_000 802
_exptl_crystal_size_max 0.195
_exptl_crystal_size_mid 0.151
_exptl_crystal_size_min 0.089
_refine_diff_density_max 1.395
_refine_diff_density_min -1.396
_refine_diff_density_rms 0.100
_refine_ls_extinction_method none
_refine_ls_goodness_of_fit_ref 1.056
_refine_ls_hydrogen_treatment constr
_refine_ls_matrix_type full
_refine_ls_number_parameters 343
_refine_ls_number_reflns 7330
_refine_ls_number_restraints 49
_refine_ls_restrained_S_all 1.088
_refine_ls_R_factor_all 0.0550
_refine_ls_R_factor_gt 0.0530
_refine_ls_shift/su_max 0.002
_refine_ls_shift/su_mean 0.000
_refine_ls_structure_factor_coef Fsqd
_refine_ls_weighting_details 'w=1/[\s^2^(Fo^2^)+(0.0676P)^2^+4.1877P] where P=(Fo^2^+2Fc^2^)/3'
_refine_ls_weighting_scheme calc
_refine_ls_wR_factor_gt 0.1378
_refine_ls_wR_factor_ref 0.1394
_reflns_Friedel_coverage 0.000
_reflns_number_gt 6934
_reflns_number_total 7330
_reflns_threshold_expression 'I > 2\s(I)'
_cod_data_source_file d3dt02123h2.cif
_cod_data_source_block compound_14
_cod_database_code 7713831
_shelx_shelxl_version_number 2018/3
_shelx_space_group_comment
;
The symmetry employed for this shelxl refinement is uniquely defined
by the following loop, which should always be used as a source of
symmetry information in preference to the above space-group names.
They are only intended as comments.
;

loop_
_space_group_symop_operation_xyz
'x, y, z'
'-x, -y, -z'

loop_
_atom_site_label
_atom_site_type_symbol
_atom_site_fract_x
_atom_site_fract_y
_atom_site_fract_z
_atom_site_U_iso_or_equiv
_atom_site_adp_type
_atom_site_occupancy
_atom_site_site_symmetry_order
_atom_site_calc_flag
_atom_site_refinement_flags_posn
_atom_site_refinement_flags_adp
_atom_site_refinement_flags_occupancy
_atom_site_disorder_assembly
_atom_site_disorder_group
Cr01 Cr 0.000000 0.500000 0.000000 0.02118(16) Uani 1 2 d S . P . .
Cr02 Cr 0.35914(6) 0.59208(5) 0.51339(3) 0.02227(13) Uani 1 1 d . . . . .
Cr03 Cr 0.37589(5) 0.58863(5) -0.01787(3) 0.02462(14) Uani 1 1 d . . . . .
Cl04 Cl 0.42170(8) 0.43479(6) 0.39615(4) 0.02476(16) Uani 1 1 d . . . . .
Cl05 Cl 0.17935(8) 0.41508(7) -0.09067(5) 0.02637(17) Uani 1 1 d . . . . .
Cl06 Cl 0.21239(8) 0.69867(7) 0.06853(5) 0.03083(19) Uani 1 1 d . . . . .
Cl07 Cl 0.54781(8) 0.48216(8) -0.10082(5) 0.02938(18) Uani 1 1 d . . . . .
Cl08 Cl 0.25368(11) 0.73496(9) 0.61661(5) 0.0408(2) Uani 1 1 d . . . . .
O009 O 0.0543(3) 0.4124(2) 0.08214(14) 0.0279(5) Uani 1 1 d . . . . .
N00B N 0.5733(3) 0.8386(2) 0.00438(16) 0.0222(5) Uani 1 1 d . . . . .
N00C N 0.5625(3) 0.8276(3) 0.50235(18) 0.0304(6) Uani 1 1 d . . . . .
N00D N 0.4489(3) 0.7362(3) 0.38580(17) 0.0288(6) Uani 1 1 d . . . . .
N00E N 0.4838(3) 0.7631(3) -0.12007(16) 0.0276(6) Uani 1 1 d . . . . .
C00F C 0.4612(4) 0.7297(3) 0.46401(19) 0.0249(6) Uani 1 1 d . . . . .
C00G C 0.4796(3) 0.7442(3) -0.04534(18) 0.0226(6) Uani 1 1 d . . . . .
C00H C 0.6068(4) 0.8521(3) 0.0910(2) 0.0310(7) Uani 1 1 d . . . . .
H00A H 0.618281 0.938667 0.124089 0.047 Uiso 1 1 calc R U . . .
H00B H 0.696171 0.821004 0.095543 0.047 Uiso 1 1 calc R U . . .
H00C H 0.528595 0.805727 0.111805 0.047 Uiso 1 1 calc R U . . .
C00I C 0.5797(4) 0.8672(3) -0.1179(2) 0.0320(7) Uani 1 1 d . . . . .
C00J C 0.6368(4) 0.9156(3) -0.0388(2) 0.0291(7) Uani 1 1 d . . . . .
C00K C 0.0749(4) 0.4673(3) 0.1715(2) 0.0342(8) Uani 1 1 d . . . . .
H00D H -0.015868 0.489559 0.195957 0.041 Uiso 1 1 calc R U . . .
H00E H 0.148603 0.541761 0.185850 0.041 Uiso 1 1 calc R U . . .
C00L C 0.6127(4) 0.8939(3) 0.4495(3) 0.0392(9) Uani 1 1 d . . . . .
C00M C 0.5407(4) 0.8352(4) 0.3756(3) 0.0378(8) Uani 1 1 d . . . . .
C00N C 0.0648(4) 0.2519(4) 0.1351(3) 0.0386(8) Uani 1 1 d . . . . .
H00F H 0.119152 0.185892 0.135242 0.046 Uiso 1 1 calc R U . . .
H00G H -0.038165 0.225067 0.141009 0.046 Uiso 1 1 calc R U . . .
C00O C 0.0872(4) 0.2890(3) 0.0585(2) 0.0337(8) Uani 1 1 d . . . . .
H00H H 0.187621 0.287768 0.042195 0.040 Uiso 1 1 calc R U . . .
H00I H 0.022108 0.233847 0.011555 0.040 Uiso 1 1 calc R U . . .
C00P C 0.3449(5) 0.6552(4) 0.3207(2) 0.0368(8) Uani 1 1 d . . . . .
H00J H 0.395536 0.614581 0.272131 0.055 Uiso 1 1 calc R U . . .
H00K H 0.279880 0.703070 0.304559 0.055 Uiso 1 1 calc R U . . .
H00L H 0.289358 0.593594 0.341556 0.055 Uiso 1 1 calc R U . . .
C00Q C 0.1238(5) 0.3710(4) 0.2033(2) 0.0426(9) Uani 1 1 d . . . . .
H00M H 0.083081 0.372595 0.257364 0.051 Uiso 1 1 calc R U . . .
H00N H 0.229731 0.382743 0.209756 0.051 Uiso 1 1 calc R U . . .
C00R C 0.4001(5) 0.6816(4) -0.1944(2) 0.0402(9) Uani 1 1 d . . . . .
H00O H 0.343513 0.728631 -0.217538 0.060 Uiso 1 1 calc R U . . .
H00P H 0.335514 0.618101 -0.179686 0.060 Uiso 1 1 calc R U . . .
H00Q H 0.464984 0.643501 -0.235827 0.060 Uiso 1 1 calc R U . . .
C00S C 0.7475(4) 1.0242(3) 0.0016(3) 0.0422(9) Uani 1 1 d . . . . .
H00R H 0.771067 1.070751 -0.037140 0.063 Uiso 1 1 calc R U . . .
H00S H 0.834120 0.997202 0.016807 0.063 Uiso 1 1 calc R U . . .
H00T H 0.710371 1.075990 0.051812 0.063 Uiso 1 1 calc R U . . .
C00T C 0.6086(6) 0.8634(3) 0.5901(3) 0.0485(11) Uani 1 1 d . . . . .
H00U H 0.583498 0.943818 0.619129 0.073 Uiso 1 1 calc R U . . .
H00V H 0.712764 0.867497 0.595516 0.073 Uiso 1 1 calc R U . . .
H00W H 0.560590 0.803146 0.614778 0.073 Uiso 1 1 calc R U . . .
C00U C 0.6073(5) 0.9063(5) -0.1931(3) 0.0514(12) Uani 1 1 d . . . . .
H00X H 0.666599 0.987494 -0.176797 0.077 Uiso 1 1 calc R U . . .
H00Y H 0.515820 0.909421 -0.219333 0.077 Uiso 1 1 calc R U . . .
H00Z H 0.657620 0.847718 -0.232670 0.077 Uiso 1 1 calc R U . . .
C00W C 0.5514(6) 0.8582(5) 0.2934(3) 0.0554(12) Uani 1 1 d . . . . .
H010 H 0.617617 0.934309 0.299843 0.083 Uiso 1 1 calc R U . . .
H011 H 0.456359 0.865205 0.273667 0.083 Uiso 1 1 calc R U . . .
H012 H 0.587162 0.790183 0.253001 0.083 Uiso 1 1 calc R U . . .
C00X C 0.7240(5) 1.0057(4) 0.4775(4) 0.0620(15) Uani 1 1 d . . . . .
H01V H 0.695943 1.062212 0.528879 0.093 Uiso 1 1 calc R U . . .
H01U H 0.732927 1.045527 0.434189 0.093 Uiso 1 1 calc R U . . .
H00 H 0.816343 0.982984 0.487943 0.093 Uiso 1 1 calc R U . . .
O1_1 O 0.9826(10) 0.9787(7) 0.6487(4) 0.101(2) Uiso 0.520(6) 1 d G U P A 1
C2_1 C 1.0482(9) 0.9750(7) 0.7235(5) 0.087(2) Uiso 0.520(6) 1 d G U P A 1
H2A_1 H 1.153775 0.995149 0.722883 0.104 Uiso 0.520(6) 1 calc R U P A 1
H2B_1 H 1.024148 0.891921 0.728418 0.104 Uiso 0.520(6) 1 calc R U P A 1
C3_1 C 0.9932(9) 1.0677(7) 0.7973(3) 0.0542(18) Uiso 0.520(6) 1 d G U P A 1
H3A_1 H 0.929267 1.025597 0.829474 0.065 Uiso 0.520(6) 1 calc R U P A 1
H3B_1 H 1.074228 1.121130 0.834861 0.065 Uiso 0.520(6) 1 calc R U P A 1
C4_1 C 0.9111(8) 1.1420(6) 0.7588(4) 0.0544(18) Uiso 0.520(6) 1 d G U P A 1
H4A_1 H 0.954848 1.229397 0.778207 0.065 Uiso 0.520(6) 1 calc R U P A 1
H4B_1 H 0.809578 1.134565 0.773616 0.065 Uiso 0.520(6) 1 calc R U P A 1
C5_1 C 0.9219(9) 1.0873(7) 0.6648(4) 0.070(2) Uiso 0.520(6) 1 d G U P A 1
H5A_1 H 0.825355 1.068506 0.636313 0.083 Uiso 0.520(6) 1 calc R U P A 1
H5B_1 H 0.982948 1.146678 0.643253 0.083 Uiso 0.520(6) 1 calc R U P A 1
O1_12 O 0.9119(6) 0.9705(5) 0.6470(3) 0.096(2) Uiso 0.480(6) 1 d G U P A 2
C2_12 C 1.0581(6) 0.9999(6) 0.7648(4) 0.067(2) Uiso 0.480(6) 1 d G U P A 2
H2A_12 H 1.161508 1.002730 0.754643 0.081 Uiso 0.480(6) 1 calc R U P A 2
H2B_12 H 1.040586 0.978083 0.816386 0.081 Uiso 0.480(6) 1 calc R U P A 2
C3_12 C 1.0154(6) 1.1248(5) 0.7747(4) 0.078(2) Uiso 0.480(6) 1 d G U P A 2
H3A_12 H 0.962111 1.151891 0.825585 0.094 Uiso 0.480(6) 1 calc R U P A 2
H3B_12 H 1.101314 1.186840 0.778024 0.094 Uiso 0.480(6) 1 calc R U P A 2
C4_12 C 0.9201(6) 1.1056(5) 0.6970(5) 0.082(2) Uiso 0.480(6) 1 d G U P A 2
H4A_12 H 0.962721 1.158319 0.664470 0.098 Uiso 0.480(6) 1 calc R U P A 2
H4B_12 H 0.823358 1.124598 0.712313 0.098 Uiso 0.480(6) 1 calc R U P A 2
C5_12 C 0.9751(5) 0.9112(5) 0.6966(4) 0.0572(19) Uiso 0.480(6) 1 d G U P A 2
H5A_12 H 0.899055 0.861371 0.717460 0.069 Uiso 0.480(6) 1 calc R U P A 2
H5B_12 H 1.037170 0.855949 0.662481 0.069 Uiso 0.480(6) 1 calc R U P A 2
O1_2 O 0.2417(5) 0.4398(5) 0.5455(3) 0.0258(13) Uiso 0.450(9) 1 d G U P B 1
C2_2 C 0.0688(6) 0.3742(6) 0.6259(4) 0.0354(16) Uiso 0.450(9) 1 d G U P B 1
H2A_2 H 0.085084 0.315407 0.655083 0.042 Uiso 0.450(9) 1 calc R U P B 1
H2B_2 H -0.004227 0.421411 0.655564 0.042 Uiso 0.450(9) 1 calc R U P B 1
C3_2 C 0.0221(13) 0.3178(12) 0.5557(7) 0.0474(18) Uiso 0.450(9) 1 d . U P B 1
H3A_2 H -0.071996 0.340017 0.545831 0.057 Uiso 0.450(9) 1 calc R U P B 1
H3B_2 H 0.007909 0.229082 0.547908 0.057 Uiso 0.450(9) 1 calc R U P B 1
C4_2 C 0.1353(11) 0.3499(9) 0.4891(6) 0.0323(16) Uiso 0.450(9) 1 d . U P B 1
H4A_2 H 0.176003 0.277352 0.456627 0.039 Uiso 0.450(9) 1 calc R U P B 1
H4B_2 H 0.090011 0.384226 0.450528 0.039 Uiso 0.450(9) 1 calc R U P B 1
C5_2 C 0.2048(11) 0.4595(9) 0.6306(6) 0.0313(16) Uiso 0.450(9) 1 d . U P B 1
H5A_2 H 0.191015 0.545160 0.657138 0.038 Uiso 0.450(9) 1 calc R U P B 1
H5B_2 H 0.280975 0.441166 0.662942 0.038 Uiso 0.450(9) 1 calc R U P B 1
O1_22 O 0.2176(6) 0.4597(5) 0.5453(3) 0.0277(11) Uiso 0.550(9) 1 d . U P B 2
C2_22 C 0.1282(9) 0.3316(7) 0.6268(5) 0.0415(15) Uiso 0.550(9) 1 d . U P B 2
H2A_22 H 0.058299 0.356614 0.669627 0.050 Uiso 0.550(9) 1 calc R U P B 2
H2B_22 H 0.174123 0.267117 0.638165 0.050 Uiso 0.550(9) 1 calc R U P B 2
C3_22 C 0.0518(8) 0.2833(7) 0.5394(5) 0.0334(13) Uiso 0.550(9) 1 d . U P B 2
H3A_22 H 0.075330 0.201912 0.508752 0.040 Uiso 0.550(9) 1 calc R U P B 2
H3B_22 H -0.053507 0.275672 0.543675 0.040 Uiso 0.550(9) 1 calc R U P B 2
C4_22 C 0.1039(9) 0.3741(8) 0.4946(5) 0.0351(15) Uiso 0.550(9) 1 d . U P B 2
H4A_22 H 0.138325 0.331784 0.439722 0.042 Uiso 0.550(9) 1 calc R U P B 2
H4B_22 H 0.024899 0.416370 0.485631 0.042 Uiso 0.550(9) 1 calc R U P B 2
C5_22 C 0.2329(9) 0.4328(7) 0.6285(4) 0.0296(13) Uiso 0.550(9) 1 d . U P B 2
H5A_22 H 0.330020 0.414379 0.635953 0.036 Uiso 0.550(9) 1 calc R U P B 2
H5B_22 H 0.218762 0.504924 0.675612 0.036 Uiso 0.550(9) 1 calc R U P B 2

loop_
_atom_site_aniso_label
_atom_site_aniso_U_11
_atom_site_aniso_U_22
_atom_site_aniso_U_33
_atom_site_aniso_U_23
_atom_site_aniso_U_13
_atom_site_aniso_U_12
Cr01 0.0183(3) 0.0189(3) 0.0222(3) -0.0001(3) -0.0001(3) 0.0042(3)
Cr02 0.0279(3) 0.0214(3) 0.0160(2) 0.00281(19) 0.00107(19) 0.0060(2)
Cr03 0.0202(3) 0.0213(3) 0.0299(3) 0.0043(2) 0.0069(2) 0.00352(19)
Cl04 0.0349(4) 0.0223(3) 0.0152(3) 0.0020(3) -0.0009(3) 0.0072(3)
Cl05 0.0197(3) 0.0244(3) 0.0272(4) -0.0035(3) 0.0003(3) 0.0044(3)
Cl06 0.0233(4) 0.0210(3) 0.0428(4) 0.0019(3) 0.0093(3) 0.0040(3)
Cl07 0.0266(4) 0.0381(4) 0.0249(4) 0.0083(3) 0.0083(3) 0.0128(3)
Cl08 0.0518(5) 0.0473(5) 0.0271(4) 0.0066(4) 0.0083(4) 0.0301(4)
O009 0.0325(12) 0.0234(11) 0.0253(11) 0.0019(9) -0.0009(9) 0.0089(9)
N00B 0.0220(12) 0.0201(12) 0.0213(12) 0.0027(10) 0.0014(10) 0.0017(10)
N00C 0.0396(16) 0.0216(13) 0.0297(14) 0.0081(11) -0.0106(12) 0.0048(11)
N00D 0.0369(16) 0.0265(14) 0.0231(13) 0.0087(11) -0.0047(11) 0.0035(12)
N00E 0.0308(14) 0.0352(15) 0.0164(12) 0.0062(11) 0.0020(10) 0.0083(12)
C00F 0.0348(17) 0.0200(14) 0.0202(14) 0.0056(12) -0.0025(12) 0.0074(12)
C00G 0.0229(15) 0.0248(15) 0.0174(13) 0.0027(11) 0.0007(11) 0.0042(12)
C00H 0.0362(18) 0.0295(17) 0.0212(15) 0.0002(13) -0.0047(13) 0.0033(14)
C00I 0.0330(18) 0.0366(19) 0.0341(18) 0.0176(15) 0.0119(14) 0.0146(15)
C00J 0.0264(16) 0.0238(16) 0.0397(19) 0.0119(14) 0.0095(14) 0.0075(13)
C00K 0.043(2) 0.0328(18) 0.0231(16) 0.0023(14) -0.0028(14) 0.0096(15)
C00L 0.040(2) 0.0284(18) 0.054(2) 0.0223(17) -0.0107(17) 0.0027(15)
C00M 0.041(2) 0.036(2) 0.045(2) 0.0256(17) -0.0011(16) 0.0056(16)
C00N 0.040(2) 0.0336(19) 0.043(2) 0.0130(16) 0.0030(16) 0.0081(16)
C00O 0.0381(19) 0.0271(17) 0.0361(19) 0.0061(14) 0.0025(15) 0.0143(14)
C00P 0.051(2) 0.0355(19) 0.0220(16) 0.0072(14) -0.0097(15) 0.0041(16)
C00Q 0.055(2) 0.040(2) 0.0333(19) 0.0106(17) -0.0045(17) 0.0110(18)
C00R 0.045(2) 0.053(2) 0.0178(16) 0.0033(15) -0.0059(15) 0.0098(18)
C00S 0.036(2) 0.0246(17) 0.062(3) 0.0106(17) 0.0049(18) -0.0015(15)
C00T 0.076(3) 0.0242(18) 0.040(2) 0.0063(16) -0.031(2) 0.0018(18)
C00U 0.056(3) 0.072(3) 0.048(2) 0.041(2) 0.022(2) 0.027(2)
C00W 0.064(3) 0.063(3) 0.056(3) 0.043(2) 0.005(2) 0.009(2)
C00X 0.048(3) 0.039(2) 0.106(4) 0.042(3) -0.030(3) -0.009(2)

loop_
_atom_type_symbol
_atom_type_description
_atom_type_scat_dispersion_real
_atom_type_scat_dispersion_imag
_atom_type_scat_source
C C 0.0181 0.0091 'International Tables Vol C Tables 4.2.6.8 and 6.1.1.4'
H H 0.0000 0.0000 'International Tables Vol C Tables 4.2.6.8 and 6.1.1.4'
N N 0.0311 0.0180 'International Tables Vol C Tables 4.2.6.8 and 6.1.1.4'
O O 0.0492 0.0322 'International Tables Vol C Tables 4.2.6.8 and 6.1.1.4'
Cl Cl 0.3639 0.7018 'International Tables Vol C Tables 4.2.6.8 and 6.1.1.4'
Cr Cr -0.1635 2.4439 'International Tables Vol C Tables 4.2.6.8 and 6.1.1.4'

loop_
_geom_angle_atom_site_label_1
_geom_angle_atom_site_label_2
_geom_angle_atom_site_label_3
_geom_angle
_geom_angle_site_symmetry_1
_geom_angle_site_symmetry_3
_geom_angle_publ_flag
O009 Cr01 O009 180.0 . 2_565 ?
O009 Cr01 Cl05 90.29(7) . 2_565 ?
O009 Cr01 Cl05 89.71(7) 2_565 2_565 ?
O009 Cr01 Cl05 89.71(7) . . ?
O009 Cr01 Cl05 90.29(7) 2_565 . ?
Cl05 Cr01 Cl05 180.0 2_565 . ?
O1_22 Cr02 C00F 166.55(18) . . ?
C00F Cr02 O1_2 171.72(15) . . ?
O1_22 Cr02 Cl08 85.58(16) . . ?
C00F Cr02 Cl08 92.23(9) . . ?
O1_2 Cr02 Cl08 92.27(15) . . ?
O1_22 Cr02 Cl04 89.10(15) . . ?
C00F Cr02 Cl04 90.76(9) . . ?
O1_2 Cr02 Cl04 83.58(14) . . ?
Cl08 Cr02 Cl04 169.19(4) . . ?
C00F Cr02 Cl04 100.98(9) . 2_666 ?
O1_2 Cr02 Cl04 85.06(15) . 2_666 ?
Cl08 Cr02 Cl04 100.21(3) . 2_666 ?
Cl04 Cr02 Cl04 89.41(3) . 2_666 ?
C00G Cr03 Cl06 93.13(9) . . ?
C00G Cr03 Cl07 86.08(9) . . ?
Cl06 Cr03 Cl07 177.76(4) . . ?
C00G Cr03 Cl05 134.08(9) . . ?
Cl06 Cr03 Cl05 92.26(3) . . ?
Cl07 Cr03 Cl05 89.79(3) . . ?
C00G Cr03 Cl07 124.88(9) . 2_665 ?
Cl06 Cr03 Cl07 89.88(3) . 2_665 ?
Cl07 Cr03 Cl07 88.85(3) . 2_665 ?
Cl05 Cr03 Cl07 100.68(3) . 2_665 ?
Cr02 Cl04 Cr02 90.59(3) . 2_666 ?
Cr01 Cl05 Cr03 93.30(3) . . ?
Cr03 Cl07 Cr03 91.15(3) . 2_665 ?
C00K O009 C00O 109.5(3) . . ?
C00K O009 Cr01 125.2(2) . . ?
C00O O009 Cr01 125.1(2) . . ?
C00G N00B C00J 111.7(3) . . ?
C00G N00B C00H 122.8(3) . . ?
C00J N00B C00H 125.4(3) . . ?
C00F N00C C00L 112.5(3) . . ?
C00F N00C C00T 123.9(3) . . ?
C00L N00C C00T 123.5(3) . . ?
C00F N00D C00M 112.2(3) . . ?
C00F N00D C00P 124.7(3) . . ?
C00M N00D C00P 123.0(3) . . ?
C00G N00E C00I 111.8(3) . . ?
C00G N00E C00R 123.7(3) . . ?
C00I N00E C00R 124.5(3) . . ?
N00D C00F N00C 103.0(3) . . ?
N00D C00F Cr02 128.9(2) . . ?
N00C C00F Cr02 127.9(2) . . ?
N00E C00G N00B 104.1(3) . . ?
N00E C00G Cr03 127.5(2) . . ?
N00B C00G Cr03 127.8(2) . . ?
N00B C00H H00A 109.5 . . ?
N00B C00H H00B 109.5 . . ?
H00A C00H H00B 109.5 . . ?
N00B C00H H00C 109.5 . . ?
H00A C00H H00C 109.5 . . ?
H00B C00H H00C 109.5 . . ?
C00J C00I N00E 106.4(3) . . ?
C00J C00I C00U 131.2(4) . . ?
N00E C00I C00U 122.4(4) . . ?
C00I C00J N00B 106.0(3) . . ?
C00I C00J C00S 132.0(3) . . ?
N00B C00J C00S 122.1(3) . . ?
O009 C00K C00Q 105.6(3) . . ?
O009 C00K H00D 110.6 . . ?
C00Q C00K H00D 110.6 . . ?
O009 C00K H00E 110.6 . . ?
C00Q C00K H00E 110.6 . . ?
H00D C00K H00E 108.8 . . ?
C00M C00L N00C 105.7(3) . . ?
C00M C00L C00X 131.8(4) . . ?
N00C C00L C00X 122.5(4) . . ?
C00L C00M N00D 106.6(3) . . ?
C00L C00M C00W 131.4(4) . . ?
N00D C00M C00W 122.0(4) . . ?
C00O C00N C00Q 101.5(3) . . ?
C00O C00N H00F 111.5 . . ?
C00Q C00N H00F 111.5 . . ?
C00O C00N H00G 111.5 . . ?
C00Q C00N H00G 111.5 . . ?
H00F C00N H00G 109.3 . . ?
O009 C00O C00N 104.2(3) . . ?
O009 C00O H00H 110.9 . . ?
C00N C00O H00H 110.9 . . ?
O009 C00O H00I 110.9 . . ?
C00N C00O H00I 110.9 . . ?
H00H C00O H00I 108.9 . . ?
N00D C00P H00J 109.5 . . ?
N00D C00P H00K 109.5 . . ?
H00J C00P H00K 109.5 . . ?
N00D C00P H00L 109.5 . . ?
H00J C00P H00L 109.5 . . ?
H00K C00P H00L 109.5 . . ?
C00K C00Q C00N 102.9(3) . . ?
C00K C00Q H00M 111.2 . . ?
C00N C00Q H00M 111.2 . . ?
C00K C00Q H00N 111.2 . . ?
C00N C00Q H00N 111.2 . . ?
H00M C00Q H00N 109.1 . . ?
N00E C00R H00O 109.5 . . ?
N00E C00R H00P 109.5 . . ?
H00O C00R H00P 109.5 . . ?
N00E C00R H00Q 109.5 . . ?
H00O C00R H00Q 109.5 . . ?
H00P C00R H00Q 109.5 . . ?
C00J C00S H00R 109.5 . . ?
C00J C00S H00S 109.5 . . ?
H00R C00S H00S 109.5 . . ?
C00J C00S H00T 109.5 . . ?
H00R C00S H00T 109.5 . . ?
H00S C00S H00T 109.5 . . ?
N00C C00T H00U 109.5 . . ?
N00C C00T H00V 109.5 . . ?
H00U C00T H00V 109.5 . . ?
N00C C00T H00W 109.5 . . ?
H00U C00T H00W 109.5 . . ?
H00V C00T H00W 109.5 . . ?
C00I C00U H00X 109.5 . . ?
C00I C00U H00Y 109.5 . . ?
H00X C00U H00Y 109.5 . . ?
C00I C00U H00Z 109.5 . . ?
H00X C00U H00Z 109.5 . . ?
H00Y C00U H00Z 109.5 . . ?
C00M C00W H010 109.5 . . ?
C00M C00W H011 109.5 . . ?
H010 C00W H011 109.5 . . ?
C00M C00W H012 109.5 . . ?
H010 C00W H012 109.5 . . ?
H011 C00W H012 109.5 . . ?
C00L C00X H01V 109.5 . . ?
C00L C00X H01U 109.5 . . ?
H01V C00X H01U 109.5 . . ?
C00L C00X H00 109.5 . . ?
H01V C00X H00 109.5 . . ?
H01U C00X H00 109.5 . . ?
C5_1 O1_1 C2_1 109.7 . . ?
O1_1 C2_1 C3_1 108.8 . . ?
O1_1 C2_1 H2A_1 109.9 . . ?
C3_1 C2_1 H2A_1 109.9 . . ?
O1_1 C2_1 H2B_1 109.9 . . ?
C3_1 C2_1 H2B_1 109.9 . . ?
H2A_1 C2_1 H2B_1 108.3 . . ?
C4_1 C3_1 C2_1 105.1 . . ?
C4_1 C3_1 H3A_1 110.7 . . ?
C2_1 C3_1 H3A_1 110.7 . . ?
C4_1 C3_1 H3B_1 110.7 . . ?
C2_1 C3_1 H3B_1 110.7 . . ?
H3A_1 C3_1 H3B_1 108.8 . . ?
C3_1 C4_1 C5_1 105.1 . . ?
C3_1 C4_1 H4A_1 110.7 . . ?
C5_1 C4_1 H4A_1 110.7 . . ?
C3_1 C4_1 H4B_1 110.7 . . ?
C5_1 C4_1 H4B_1 110.7 . . ?
H4A_1 C4_1 H4B_1 108.8 . . ?
O1_1 C5_1 C4_1 108.8 . . ?
O1_1 C5_1 H5A_1 109.9 . . ?
C4_1 C5_1 H5A_1 109.9 . . ?
O1_1 C5_1 H5B_1 109.9 . . ?
C4_1 C5_1 H5B_1 109.9 . . ?
H5A_1 C5_1 H5B_1 108.3 . . ?
C5_12 O1_12 C4_12 108.8 . . ?
C5_12 C2_12 C3_12 108.8 . . ?
C5_12 C2_12 H2A_12 109.9 . . ?
C3_12 C2_12 H2A_12 109.9 . . ?
C5_12 C2_12 H2B_12 109.9 . . ?
C3_12 C2_12 H2B_12 109.9 . . ?
H2A_12 C2_12 H2B_12 108.3 . . ?
C4_12 C3_12 C2_12 105.1 . . ?
C4_12 C3_12 H3A_12 110.7 . . ?
C2_12 C3_12 H3A_12 110.7 . . ?
C4_12 C3_12 H3B_12 110.7 . . ?
C2_12 C3_12 H3B_12 110.7 . . ?
H3A_12 C3_12 H3B_12 108.8 . . ?
C3_12 C4_12 O1_12 105.1 . . ?
C3_12 C4_12 H4A_12 110.7 . . ?
O1_12 C4_12 H4A_12 110.7 . . ?
C3_12 C4_12 H4B_12 110.7 . . ?
O1_12 C4_12 H4B_12 110.7 . . ?
H4A_12 C4_12 H4B_12 108.8 . . ?
C2_12 C5_12 O1_12 109.7 . . ?
C2_12 C5_12 H5A_12 109.7 . . ?
O1_12 C5_12 H5A_12 109.7 . . ?
C2_12 C5_12 H5B_12 109.7 . . ?
O1_12 C5_12 H5B_12 109.7 . . ?
H5A_12 C5_12 H5B_12 108.2 . . ?
C4_2 O1_2 C5_2 111.1(6) . . ?
C4_2 O1_2 Cr02 122.2(5) . . ?
C5_2 O1_2 Cr02 118.1(5) . . ?
C3_2 C2_2 C5_2 114.0(7) . . ?
C3_2 C2_2 H2A_2 108.8 . . ?
C5_2 C2_2 H2A_2 108.8 . . ?
C3_2 C2_2 H2B_2 108.8 . . ?
C5_2 C2_2 H2B_2 108.8 . . ?
H2A_2 C2_2 H2B_2 107.7 . . ?
C2_2 C3_2 C4_2 109.6(8) . . ?
C2_2 C3_2 H3A_2 109.8 . . ?
C4_2 C3_2 H3A_2 109.8 . . ?
C2_2 C3_2 H3B_2 109.8 . . ?
C4_2 C3_2 H3B_2 109.8 . . ?
H3A_2 C3_2 H3B_2 108.2 . . ?
O1_2 C4_2 C3_2 100.2(7) . . ?
O1_2 C4_2 H4A_2 111.7 . . ?
C3_2 C4_2 H4A_2 111.7 . . ?
O1_2 C4_2 H4B_2 111.7 . . ?
C3_2 C4_2 H4B_2 111.7 . . ?
H4A_2 C4_2 H4B_2 109.5 . . ?
O1_2 C5_2 C2_2 105.1(6) . . ?
O1_2 C5_2 H5A_2 110.7 . . ?
C2_2 C5_2 H5A_2 110.7 . . ?
O1_2 C5_2 H5B_2 110.7 . . ?
C2_2 C5_2 H5B_2 110.7 . . ?
H5A_2 C5_2 H5B_2 108.8 . . ?
C4_22 O1_22 C5_22 109.2(5) . . ?
C4_22 O1_22 Cr02 127.6(4) . . ?
C5_22 O1_22 Cr02 123.0(4) . . ?
C5_22 C2_22 C3_22 107.5(6) . . ?
C5_22 C2_22 H2A_22 110.2 . . ?
C3_22 C2_22 H2A_22 110.2 . . ?
C5_22 C2_22 H2B_22 110.2 . . ?
C3_22 C2_22 H2B_22 110.2 . . ?
H2A_22 C2_22 H2B_22 108.5 . . ?
C4_22 C3_22 C2_22 107.1(6) . . ?
C4_22 C3_22 H3A_22 110.3 . . ?
C2_22 C3_22 H3A_22 110.3 . . ?
C4_22 C3_22 H3B_22 110.3 . . ?
C2_22 C3_22 H3B_22 110.3 . . ?
H3A_22 C3_22 H3B_22 108.6 . . ?
O1_22 C4_22 C3_22 107.4(6) . . ?
O1_22 C4_22 H4A_22 110.2 . . ?
C3_22 C4_22 H4A_22 110.2 . . ?
O1_22 C4_22 H4B_22 110.2 . . ?
C3_22 C4_22 H4B_22 110.2 . . ?
H4A_22 C4_22 H4B_22 108.5 . . ?
C2_22 C5_22 O1_22 108.3(6) . . ?
C2_22 C5_22 H5A_22 110.0 . . ?
O1_22 C5_22 H5A_22 110.0 . . ?
C2_22 C5_22 H5B_22 110.0 . . ?
O1_22 C5_22 H5B_22 110.0 . . ?
H5A_22 C5_22 H5B_22 108.4 . . ?

loop_
_geom_bond_atom_site_label_1
_geom_bond_atom_site_label_2
_geom_bond_distance
_geom_bond_site_symmetry_2
_geom_bond_publ_flag
Cr01 O009 2.067(2) . ?
Cr01 O009 2.068(2) 2_565 ?
Cr01 Cl05 2.4093(7) 2_565 ?
Cr01 Cl05 2.4093(7) . ?
Cr02 O1_22 2.087(5) . ?
Cr02 C00F 2.138(3) . ?
Cr02 O1_2 2.164(5) . ?
Cr02 Cl08 2.3546(9) . ?
Cr02 Cl04 2.3959(8) . ?
Cr02 Cl04 2.6815(9) 2_666 ?
Cr03 C00G 2.110(3) . ?
Cr03 Cl06 2.3746(9) . ?
Cr03 Cl07 2.3899(9) . ?
Cr03 Cl05 2.5180(9) . ?
Cr03 Cl07 2.5361(10) 2_665 ?
O009 C00K 1.447(4) . ?
O009 C00O 1.453(4) . ?
N00B C00G 1.350(4) . ?
N00B C00J 1.396(4) . ?
N00B C00H 1.453(4) . ?
N00C C00F 1.356(4) . ?
N00C C00L 1.394(5) . ?
N00C C00T 1.457(5) . ?
N00D C00F 1.355(4) . ?
N00D C00M 1.391(5) . ?
N00D C00P 1.460(4) . ?
N00E C00G 1.349(4) . ?
N00E C00I 1.389(5) . ?
N00E C00R 1.459(4) . ?
C00H H00A 0.9800 . ?
C00H H00B 0.9800 . ?
C00H H00C 0.9800 . ?
C00I C00J 1.353(5) . ?
C00I C00U 1.492(5) . ?
C00J C00S 1.488(5) . ?
C00K C00Q 1.515(5) . ?
C00K H00D 0.9900 . ?
C00K H00E 0.9900 . ?
C00L C00M 1.348(6) . ?
C00L C00X 1.491(6) . ?
C00M C00W 1.496(5) . ?
C00N C00O 1.495(5) . ?
C00N C00Q 1.528(6) . ?
C00N H00F 0.9900 . ?
C00N H00G 0.9900 . ?
C00O H00H 0.9900 . ?
C00O H00I 0.9900 . ?
C00P H00J 0.9800 . ?
C00P H00K 0.9800 . ?
C00P H00L 0.9800 . ?
C00Q H00M 0.9900 . ?
C00Q H00N 0.9900 . ?
C00R H00O 0.9800 . ?
C00R H00P 0.9800 . ?
C00R H00Q 0.9800 . ?
C00S H00R 0.9800 . ?
C00S H00S 0.9800 . ?
C00S H00T 0.9800 . ?
C00T H00U 0.9800 . ?
C00T H00V 0.9800 . ?
C00T H00W 0.9800 . ?
C00U H00X 0.9800 . ?
C00U H00Y 0.9800 . ?
C00U H00Z 0.9800 . ?
C00W H010 0.9800 . ?
C00W H011 0.9800 . ?
C00W H012 0.9800 . ?
C00X H01V 0.9800 . ?
C00X H01U 0.9800 . ?
C00X H00 0.9800 . ?
O1_1 C5_1 1.4215 . ?
O1_1 C2_1 1.4216 . ?
C2_1 C3_1 1.5304 . ?
C2_1 H2A_1 0.9900 . ?
C2_1 H2B_1 0.9900 . ?
C3_1 C4_1 1.5269 . ?
C3_1 H3A_1 0.9900 . ?
C3_1 H3B_1 0.9900 . ?
C4_1 C5_1 1.5302 . ?
C4_1 H4A_1 0.9900 . ?
C4_1 H4B_1 0.9900 . ?
C5_1 H5A_1 0.9900 . ?
C5_1 H5B_1 0.9900 . ?
O1_12 C5_12 1.4216 . ?
O1_12 C4_12 1.5302 . ?
C2_12 C5_12 1.4216 . ?
C2_12 C3_12 1.5304 . ?
C2_12 H2A_12 0.9900 . ?
C2_12 H2B_12 0.9900 . ?
C3_12 C4_12 1.5268 . ?
C3_12 H3A_12 0.9900 . ?
C3_12 H3B_12 0.9900 . ?
C4_12 H4A_12 0.9900 . ?
C4_12 H4B_12 0.9900 . ?
C5_12 H5A_12 0.9900 . ?
C5_12 H5B_12 0.9900 . ?
O1_2 C4_2 1.437(10) . ?
O1_2 C5_2 1.440(10) . ?
C2_2 C3_2 1.208(13) . ?
C2_2 C5_2 1.484(10) . ?
C2_2 H2A_2 0.9900 . ?
C2_2 H2B_2 0.9900 . ?
C3_2 C4_2 1.645(15) . ?
C3_2 H3A_2 0.9900 . ?
C3_2 H3B_2 0.9900 . ?
C4_2 H4A_2 0.9900 . ?
C4_2 H4B_2 0.9900 . ?
C5_2 H5A_2 0.9900 . ?
C5_2 H5B_2 0.9900 . ?
O1_22 C4_22 1.420(9) . ?
O1_22 C5_22 1.546(9) . ?
C2_22 C5_22 1.411(11) . ?
C2_22 C3_22 1.541(10) . ?
C2_22 H2A_22 0.9900 . ?
C2_22 H2B_22 0.9900 . ?
C3_22 C4_22 1.510(11) . ?
C3_22 H3A_22 0.9900 . ?
C3_22 H3B_22 0.9900 . ?
C4_22 H4A_22 0.9900 . ?
C4_22 H4B_22 0.9900 . ?
C5_22 H5A_22 0.9900 . ?
C5_22 H5B_22 0.9900 . ?

loop_
_geom_torsion_atom_site_label_1
_geom_torsion_atom_site_label_2
_geom_torsion_atom_site_label_3
_geom_torsion_atom_site_label_4
_geom_torsion
_geom_torsion_site_symmetry_1
_geom_torsion_site_symmetry_2
_geom_torsion_site_symmetry_3
_geom_torsion_site_symmetry_4
_geom_torsion_publ_flag
C00M N00D C00F N00C 0.3(4) . . . . ?
C00P N00D C00F N00C -175.5(3) . . . . ?
C00M N00D C00F Cr02 -175.4(3) . . . . ?
C00P N00D C00F Cr02 8.8(5) . . . . ?
C00L N00C C00F N00D 0.0(4) . . . . ?
C00T N00C C00F N00D 176.9(3) . . . . ?
C00L N00C C00F Cr02 175.8(3) . . . . ?
C00T N00C C00F Cr02 -7.3(5) . . . . ?
C00I N00E C00G N00B 0.5(4) . . . . ?
C00R N00E C00G N00B 179.1(3) . . . . ?
C00I N00E C00G Cr03 -170.7(2) . . . . ?
C00R N00E C00G Cr03 7.8(5) . . . . ?
C00J N00B C00G N00E -0.5(3) . . . . ?
C00H N00B C00G N00E -177.6(3) . . . . ?
C00J N00B C00G Cr03 170.8(2) . . . . ?
C00H N00B C00G Cr03 -6.3(4) . . . . ?
C00G N00E C00I C00J -0.4(4) . . . . ?
C00R N00E C00I C00J -178.9(3) . . . . ?
C00G N00E C00I C00U 178.3(3) . . . . ?
C00R N00E C00I C00U -0.3(5) . . . . ?
N00E C00I C00J N00B 0.1(4) . . . . ?
C00U C00I C00J N00B -178.4(4) . . . . ?
N00E C00I C00J C00S 178.1(4) . . . . ?
C00U C00I C00J C00S -0.4(7) . . . . ?
C00G N00B C00J C00I 0.3(4) . . . . ?
C00H N00B C00J C00I 177.3(3) . . . . ?
C00G N00B C00J C00S -178.0(3) . . . . ?
C00H N00B C00J C00S -1.0(5) . . . . ?
C00O O009 C00K C00Q 0.2(4) . . . . ?
Cr01 O009 C00K C00Q -175.9(2) . . . . ?
C00F N00C C00L C00M -0.2(4) . . . . ?
C00T N00C C00L C00M -177.2(4) . . . . ?
C00F N00C C00L C00X 179.7(4) . . . . ?
C00T N00C C00L C00X 2.8(6) . . . . ?
N00C C00L C00M N00D 0.4(4) . . . . ?
C00X C00L C00M N00D -179.6(5) . . . . ?
N00C C00L C00M C00W -176.9(4) . . . . ?
C00X C00L C00M C00W 3.2(9) . . . . ?
C00F N00D C00M C00L -0.5(4) . . . . ?
C00P N00D C00M C00L 175.4(3) . . . . ?
C00F N00D C00M C00W 177.1(4) . . . . ?
C00P N00D C00M C00W -7.0(6) . . . . ?
C00K O009 C00O C00N 24.4(4) . . . . ?
Cr01 O009 C00O C00N -159.4(2) . . . . ?
C00Q C00N C00O O009 -38.4(4) . . . . ?
O009 C00K C00Q C00N -24.1(4) . . . . ?
C00O C00N C00Q C00K 38.1(4) . . . . ?
C5_1 O1_1 C2_1 C3_1 16.2 . . . . ?
O1_1 C2_1 C3_1 C4_1 -9.9 . . . . ?
C2_1 C3_1 C4_1 C5_1 0.5 . . . . ?
C2_1 O1_1 C5_1 C4_1 -15.9 . . . . ?
C3_1 C4_1 C5_1 O1_1 9.1 . . . . ?
C5_12 C2_12 C3_12 C4_12 -9.9 . . . . ?
C2_12 C3_12 C4_12 O1_12 0.5 . . . . ?
C5_12 O1_12 C4_12 C3_12 9.1 . . . . ?
C3_12 C2_12 C5_12 O1_12 16.2 . . . . ?
C4_12 O1_12 C5_12 C2_12 -15.9 . . . . ?
C5_2 C2_2 C3_2 C4_2 4.1(15) . . . . ?
C5_2 O1_2 C4_2 C3_2 0.7(9) . . . . ?
Cr02 O1_2 C4_2 C3_2 -146.3(7) . . . . ?
C2_2 C3_2 C4_2 O1_2 -3.0(12) . . . . ?
C4_2 O1_2 C5_2 C2_2 1.3(10) . . . . ?
Cr02 O1_2 C5_2 C2_2 149.8(5) . . . . ?
C3_2 C2_2 C5_2 O1_2 -3.6(14) . . . . ?
C5_22 C2_22 C3_22 C4_22 -8.1(10) . . . . ?
C5_22 O1_22 C4_22 C3_22 -5.1(8) . . . . ?
Cr02 O1_22 C4_22 C3_22 169.3(6) . . . . ?
C2_22 C3_22 C4_22 O1_22 8.1(9) . . . . ?
C3_22 C2_22 C5_22 O1_22 5.0(9) . . . . ?
C4_22 O1_22 C5_22 C2_22 0.0(9) . . . . ?
Cr02 O1_22 C5_22 C2_22 -174.8(5) . . . . ?
